data_7109912
loop_
_publ_author_name
'Ashutosh S. Singh'
'Shih-Sheng Sun'

_publ_section_title
;
 Recyclable nitrate-templated photochemical [2+2] cycloaddition reaction
 promoted by a tripodal receptor
;
_journal_name_full Chem.Commun.
_journal_page_first 10070
_journal_paper_doi 10.1039/c3cc41268g
_journal_volume 49
_journal_year 2013
_chemical_formula_moiety 'C12 H12 N4 O6'
_chemical_formula_sum 'C12 H12 N4 O6'
_chemical_formula_weight 308.26
_chemical_name_systematic
;
?
;
_space_group_IT_number 15
_symmetry_cell_setting monoclinic
_symmetry_space_group_name_Hall '-C 2yc'
_symmetry_space_group_name_H-M 'C 1 2/c 1'
_atom_sites_solution_hydrogens geom
_atom_sites_solution_primary direct
_atom_sites_solution_secondary difmap
_cell_angle_alpha 90
_cell_angle_beta 93.836(2)
_cell_angle_gamma 90
_cell_formula_units_Z 4
_cell_length_a 17.4090(7)
_cell_length_b 3.66460(10)
_cell_length_c 19.9596(9)
_cell_measurement_reflns_used 3070
_cell_measurement_temperature 100.00(10)
_cell_measurement_theta_max 26.51
_cell_measurement_theta_min 3.01
_cell_volume 1270.51(8)
_computing_cell_refinement 'Bruker APEX2'
_computing_data_collection 'Bruker APEX2'
_computing_data_reduction 'Bruker SAINT'
_computing_molecular_graphics 'Ortep-3 for Windows (Farrugia, 1997)'
_computing_publication_material 'WinGX publication routines (Farrugia, 1999)'
_computing_structure_refinement 'SHELXL-97 (Sheldrick, 1997)'
_computing_structure_solution 'SHELXS-97 (Sheldrick, 1997)'
_diffrn_ambient_temperature 100.00(10)
_diffrn_measured_fraction_theta_full 0.998
_diffrn_measured_fraction_theta_max 0.995
_diffrn_measurement_device_type 'CCD area detector'
_diffrn_measurement_method 'phi and omega scans'
_diffrn_radiation_monochromator graphite
_diffrn_radiation_type MoK\a
_diffrn_radiation_wavelength 0.71073
_diffrn_reflns_av_R_equivalents 0.0204
_diffrn_reflns_av_unetI/netI 0.018
_diffrn_reflns_limit_h_max 19
_diffrn_reflns_limit_h_min -21
_diffrn_reflns_limit_k_max 4
_diffrn_reflns_limit_k_min -4
_diffrn_reflns_limit_l_max 24
_diffrn_reflns_limit_l_min -24
_diffrn_reflns_number 4806
_diffrn_reflns_theta_full 25
_diffrn_reflns_theta_max 26.37
_diffrn_reflns_theta_min 2.05
_exptl_absorpt_coefficient_mu 0.132
_exptl_absorpt_correction_T_max 0.7454
_exptl_absorpt_correction_T_min 0.6871
_exptl_absorpt_correction_type multi-scan
_exptl_absorpt_process_details 'Bruker SADABS, 1996'
_exptl_crystal_colour colourless
_exptl_crystal_density_diffrn 1.612
_exptl_crystal_density_meas 0
_exptl_crystal_density_method 'not measured'
_exptl_crystal_description prism
_exptl_crystal_F_000 640
_exptl_crystal_size_max 0.12
_exptl_crystal_size_mid 0.1
_exptl_crystal_size_min 0.1
_refine_diff_density_max 0.252
_refine_diff_density_min -0.197
_refine_diff_density_rms 0.04
_refine_ls_extinction_coef 0.0027(9)
_refine_ls_extinction_expression Fc^*^=kFc[1+0.001xFc^2^\l^3^/sin(2\q)]^-1/4^
_refine_ls_extinction_method SHELXL
_refine_ls_goodness_of_fit_ref 1.048
_refine_ls_hydrogen_treatment mixed
_refine_ls_matrix_type full
_refine_ls_number_parameters 109
_refine_ls_number_reflns 1301
_refine_ls_number_restraints 0
_refine_ls_restrained_S_all 1.048
_refine_ls_R_factor_all 0.0315
_refine_ls_R_factor_gt 0.0288
_refine_ls_shift/su_max 0.001
_refine_ls_shift/su_mean 0
_refine_ls_structure_factor_coef Fsqd
_refine_ls_weighting_details 'calc w=1/[\s^2^(Fo^2^)+(0.0362P)^2^+1.3652P] where P=(Fo^2^+2Fc^2^)/3'
_refine_ls_weighting_scheme calc
_refine_ls_wR_factor_gt 0.0761
_refine_ls_wR_factor_ref 0.0785
_reflns_number_gt 1201
_reflns_number_total 1301
_reflns_threshold_expression >2sigma(I)
_cod_data_source_file c3cc41268g.txt
_cod_data_source_block 4,4'-bpe.2HNO3
_cod_original_sg_symbol_H-M C2/c
_cod_database_code 7109912

loop_
_symmetry_equiv_pos_as_xyz
'x, y, z'
'-x, y, -z+1/2'
'x+1/2, y+1/2, z'
'-x+1/2, y+1/2, -z+1/2'
'-x, -y, -z'
'x, -y, z-1/2'
'-x+1/2, -y+1/2, -z'
'x+1/2, -y+1/2, z-1/2'

loop_
_atom_site_label
_atom_site_type_symbol
_atom_site_fract_x
_atom_site_fract_y
_atom_site_fract_z
_atom_site_U_iso_or_equiv
_atom_site_adp_type
_atom_site_occupancy
_atom_site_symmetry_multiplicity
_atom_site_calc_flag
_atom_site_refinement_flags
O1 O 0.59476(5) 0.0657(3) 0.18925(4) 0.0220(2) Uani 1 1 d .
O2 O 0.70522(5) -0.2093(3) 0.20222(4) 0.0180(2) Uani 1 1 d .
O3 O 0.65341(5) -0.1095(3) 0.10228(4) 0.0236(3) Uani 1 1 d .
N1 N 0.65057(6) -0.0827(3) 0.16433(5) 0.0154(2) Uani 1 1 d .
N4 N 0.83978(6) 0.2768(3) 0.16839(5) 0.0161(3) Uani 1 1 d .
C1 C 0.92335(7) 0.1455(3) 0.05934(6) 0.0145(3) Uani 1 1 d .
C2 C 0.95243(7) 0.0505(3) 0.12416(6) 0.0155(3) Uani 1 1 d .
H2 H 1.0006 -0.058 0.1308 0.019 Uiso 1 1 calc R
C3 C 0.90916(7) 0.1188(3) 0.17758(6) 0.0171(3) Uani 1 1 d .
H3 H 0.9281 0.0551 0.2207 0.02 Uiso 1 1 calc R
C5 C 0.80952(7) 0.3706(3) 0.10737(6) 0.0163(3) Uani 1 1 d .
H5 H 0.7611 0.4786 0.1024 0.02 Uiso 1 1 calc R
C6 C 0.85056(7) 0.3061(3) 0.05208(6) 0.0157(3) Uani 1 1 d .
H6 H 0.8297 0.3699 0.0096 0.019 Uiso 1 1 calc R
C7 C 0.96556(7) 0.0797(3) -0.00048(6) 0.0149(3) Uani 1 1 d .
H4 H 0.8144(10) 0.317(5) 0.2064(9) 0.036(5) Uiso 1 1 d .
H7 H 0.9394(9) 0.161(4) -0.0411(8) 0.023(4) Uiso 1 1 d .

loop_
_atom_site_aniso_label
_atom_site_aniso_U_11
_atom_site_aniso_U_22
_atom_site_aniso_U_33
_atom_site_aniso_U_23
_atom_site_aniso_U_13
_atom_site_aniso_U_12
O1 0.0177(4) 0.0258(5) 0.0230(5) 0.0001(4) 0.0041(4) 0.0064(4)
O2 0.0141(4) 0.0262(5) 0.0135(4) 0.0016(3) -0.0005(3) 0.0038(4)
O3 0.0277(5) 0.0324(6) 0.0105(4) 0.0019(4) 0.0003(3) 0.0026(4)
N1 0.0156(5) 0.0158(5) 0.0150(5) 0.0011(4) 0.0012(4) -0.0014(4)
N4 0.0172(5) 0.0170(5) 0.0146(5) -0.0018(4) 0.0053(4) -0.0020(4)
C1 0.0160(6) 0.0118(6) 0.0159(6) -0.0012(5) 0.0025(4) -0.0030(5)
C2 0.0152(6) 0.0153(6) 0.0161(6) -0.0003(5) 0.0012(4) 0.0010(5)
C3 0.0204(6) 0.0173(6) 0.0133(6) 0.0010(5) 0.0002(5) -0.0013(5)
C5 0.0141(6) 0.0162(6) 0.0188(6) -0.0011(5) 0.0012(4) -0.0006(5)
C6 0.0168(6) 0.0158(6) 0.0146(6) 0.0005(5) 0.0011(4) -0.0014(5)
C7 0.0171(6) 0.0149(6) 0.0128(5) -0.0002(5) 0.0011(4) -0.0013(5)

loop_
_atom_type_symbol
_atom_type_description
_atom_type_scat_dispersion_real
_atom_type_scat_dispersion_imag
_atom_type_scat_source
O O 0.0106 0.006 'International Tables Vol C Tables 4.2.6.8 and 6.1.1.4'
N N 0.0061 0.0033 'International Tables Vol C Tables 4.2.6.8 and 6.1.1.4'
C C 0.0033 0.0016 'International Tables Vol C Tables 4.2.6.8 and 6.1.1.4'
H H 0 0 'International Tables Vol C Tables 4.2.6.8 and 6.1.1.4'

loop_
_geom_angle_atom_site_label_1
_geom_angle_atom_site_label_2
_geom_angle_atom_site_label_3
_geom_angle
_geom_angle_site_symmetry_1
O1 N1 O3 120.99(10) .
O1 N1 O2 119.83(10) .
O3 N1 O2 119.18(10) .
C5 N4 C3 122.09(10) .
C5 N4 H4 122.0(11) .
C3 N4 H4 115.9(11) .
C6 C1 C2 118.03(11) .
C6 C1 C7 119.13(11) .
C2 C1 C7 122.84(11) .
C3 C2 C1 119.34(11) .
C3 C2 H2 120.3 .
C1 C2 H2 120.3 .
N4 C3 C2 120.65(11) .
N4 C3 H3 119.7 .
C2 C3 H3 119.7 .
N4 C5 C6 119.47(11) .
N4 C5 H5 120.3 .
C6 C5 H5 120.3 .
C5 C6 C1 120.41(11) .
C5 C6 H6 119.8 .
C1 C6 H6 119.8 .
C7 C7 C1 124.12(14) 5_755
C7 C7 H7 121.9(9) 5_755
C1 C7 H7 114.0(9) .

loop_
_geom_bond_atom_site_label_1
_geom_bond_atom_site_label_2
_geom_bond_distance
_geom_bond_site_symmetry_2
O1 N1 1.2457(13) .
O2 N1 1.2634(13) .
O3 N1 1.2466(13) .
N4 C5 1.3391(16) .
N4 C3 1.3409(16) .
N4 H4 0.915(18) .
C1 C6 1.3959(17) .
C1 C2 1.4013(16) .
C1 C7 1.4631(16) .
C2 C3 1.3692(17) .
C2 H2 0.93 .
C3 H3 0.93 .
C5 C6 1.3748(17) .
C5 H5 0.93 .
C6 H6 0.93 .
C7 C7 1.333(2) 5_755
C7 H7 0.951(16) .
